data_7108764
loop_
_publ_author_name
'Qiwen Hou'
'Zhenhua Zhang'
'Fanji Kong'
'Shaozhong Wang'
'Huaqin Wang'
'Zhu-Jun Yao'

_publ_section_title
;
 Assembly of fused indenes via Au(I)-catalyzed C1-C5 cyclization of
 enediynes bearing an internal nucleophile
;
_journal_name_full Chem.Commun.
_journal_page_first 695
_journal_paper_doi 10.1039/c2cc36245g
_journal_volume 49
_journal_year 2013
_chemical_formula_sum 'C21 H16 O4'
_chemical_formula_weight 332.34
_chemical_name_systematic
;
?
;
_space_group_IT_number 2
_symmetry_cell_setting triclinic
_symmetry_space_group_name_Hall '-P 1'
_symmetry_space_group_name_H-M 'P -1'
_atom_sites_solution_hydrogens geom
_atom_sites_solution_primary direct
_atom_sites_solution_secondary difmap
_audit_creation_method SHELXL-97
_cell_angle_alpha 70.69(3)
_cell_angle_beta 82.57(3)
_cell_angle_gamma 76.65(3)
_cell_formula_units_Z 2
_cell_length_a 8.0400(16)
_cell_length_b 10.112(2)
_cell_length_c 11.172(2)
_cell_measurement_reflns_used 25
_cell_measurement_temperature 293(2)
_cell_measurement_theta_max 13
_cell_measurement_theta_min 9
_cell_volume 832.6(3)
_computing_cell_refinement 'CAD4 EXPRESS'
_computing_data_collection 'CAD4 EXPRESS(Enraf-Nonius,1994)'
_computing_data_reduction 'XCAD4(Harms & Wocadlo,1995)'
_computing_structure_refinement 'SHELXL-97 (Sheldrick, 1997)'
_computing_structure_solution 'SHELXS-97 (Sheldrick, 1990)'
_diffrn_ambient_temperature 293(2)
_diffrn_measured_fraction_theta_full 0.999
_diffrn_measured_fraction_theta_max 0.999
_diffrn_measurement_device_type 'Nonius cad4'
_diffrn_measurement_method \w/2\q
_diffrn_radiation_monochromator graphite
_diffrn_radiation_source 'fine-focus sealed tube'
_diffrn_radiation_type MoK\a
_diffrn_radiation_wavelength 0.71073
_diffrn_reflns_av_R_equivalents 0.0179
_diffrn_reflns_av_sigmaI/netI 0.0402
_diffrn_reflns_limit_h_max 9
_diffrn_reflns_limit_h_min 0
_diffrn_reflns_limit_k_max 12
_diffrn_reflns_limit_k_min -11
_diffrn_reflns_limit_l_max 13
_diffrn_reflns_limit_l_min -13
_diffrn_reflns_number 3294
_diffrn_reflns_theta_full 25.39
_diffrn_reflns_theta_max 25.39
_diffrn_reflns_theta_min 1.93
_diffrn_standards_decay_% 1
_diffrn_standards_interval_count 200
_diffrn_standards_interval_time 2h
_diffrn_standards_number 3
_exptl_absorpt_coefficient_mu 0.092
_exptl_absorpt_correction_T_max 0.9909
_exptl_absorpt_correction_T_min 0.9730
_exptl_absorpt_correction_type none
_exptl_crystal_density_diffrn 1.326
_exptl_crystal_density_method 'not measured'
_exptl_crystal_F_000 348
_exptl_crystal_size_max 0.30
_exptl_crystal_size_mid 0.10
_exptl_crystal_size_min 0.10
_refine_diff_density_max 0.263
_refine_diff_density_min -0.300
_refine_diff_density_rms 0.061
_refine_ls_extinction_coef 0.056(8)
_refine_ls_extinction_expression Fc^*^=kFc[1+0.001xFc^2^\l^3^/sin(2\q)]^-1/4^
_refine_ls_extinction_method SHELXL
_refine_ls_goodness_of_fit_ref 1.004
_refine_ls_hydrogen_treatment constr
_refine_ls_matrix_type full
_refine_ls_number_parameters 227
_refine_ls_number_reflns 3059
_refine_ls_number_restraints 0
_refine_ls_restrained_S_all 1.004
_refine_ls_R_factor_all 0.0923
_refine_ls_R_factor_gt 0.0603
_refine_ls_shift/su_max 0.000
_refine_ls_shift/su_mean 0.000
_refine_ls_structure_factor_coef Fsqd
_refine_ls_weighting_details 'calc w=1/[\s^2^(Fo^2^)+(0.1000P)^2^+0.2000P] where P=(Fo^2^+2Fc^2^)/3'
_refine_ls_weighting_scheme calc
_refine_ls_wR_factor_gt 0.1575
_refine_ls_wR_factor_ref 0.1811
_reflns_number_gt 2039
_reflns_number_total 3059
_reflns_threshold_expression >2sigma(I)
_cod_data_source_file c2cc36245g.txt
_cod_data_source_block b
_cod_original_sg_symbol_H-M P-1
_cod_database_code 7108764

loop_
_symmetry_equiv_pos_as_xyz
'x, y, z'
'-x, -y, -z'

loop_
_atom_site_label
_atom_site_type_symbol
_atom_site_fract_x
_atom_site_fract_y
_atom_site_fract_z
_atom_site_U_iso_or_equiv
_atom_site_adp_type
_atom_site_occupancy
_atom_site_symmetry_multiplicity
_atom_site_calc_flag
_atom_site_refinement_flags
O1 O 0.3682(2) 0.39129(17) 0.92798(15) 0.0453(5) Uani 1 1 d .
C1 C 0.1790(3) 0.4169(3) 1.1107(2) 0.0419(6) Uani 1 1 d .
O2 O 0.5365(3) 0.3735(2) 0.75928(19) 0.0681(6) Uani 1 1 d .
C2 C 0.1736(3) 0.2768(3) 1.1827(2) 0.0463(6) Uani 1 1 d .
H2A H 0.2345 0.2007 1.1557 0.056 Uiso 1 1 calc R
O3 O 0.0582(3) 0.1223(2) 1.37576(18) 0.0635(6) Uani 1 1 d .
C3 C 0.0755(3) 0.2535(3) 1.2953(2) 0.0490(7) Uani 1 1 d .
O4 O -0.1108(3) 0.3324(2) 1.44742(18) 0.0752(7) Uani 1 1 d .
C4 C -0.0198(3) 0.3700(3) 1.3342(2) 0.0532(7) Uani 1 1 d .
C5 C -0.0123(3) 0.5095(3) 1.2613(2) 0.0530(7) Uani 1 1 d .
H5A H -0.0732 0.5861 1.2877 0.064 Uiso 1 1 calc R
C6 C 0.0879(3) 0.5327(3) 1.1481(2) 0.0449(6) Uani 1 1 d .
C7 C 0.1235(3) 0.6671(3) 1.0523(2) 0.0477(7) Uani 1 1 d .
C8 C 0.2475(3) 0.6201(3) 0.9566(2) 0.0426(6) Uani 1 1 d .
C9 C 0.2700(3) 0.4755(3) 0.9927(2) 0.0408(6) Uani 1 1 d .
C10 C 0.3372(3) 0.6904(3) 0.8427(2) 0.0428(6) Uani 1 1 d .
C11 C 0.4347(3) 0.6064(3) 0.7758(2) 0.0467(7) Uani 1 1 d .
H11A H 0.4925 0.6508 0.7009 0.056 Uiso 1 1 calc R
C12 C 0.4538(3) 0.4545(3) 0.8133(2) 0.0466(7) Uani 1 1 d .
C13 C 0.0472(4) 0.7974(3) 1.0531(3) 0.0698(9) Uani 1 1 d .
H13A H 0.0692 0.8764 0.9861 0.084 Uiso 1 1 calc R
H13B H -0.0285 0.8101 1.1206 0.084 Uiso 1 1 calc R
C14 C 0.3388(3) 0.8459(3) 0.7972(2) 0.0474(7) Uani 1 1 d .
C15 C 0.3128(4) 0.9239(3) 0.6717(3) 0.0604(8) Uani 1 1 d .
H15A H 0.2864 0.8808 0.6168 0.073 Uiso 1 1 calc R
C16 C 0.3260(5) 1.0659(4) 0.6273(3) 0.0736(10) Uani 1 1 d .
H16A H 0.3070 1.1182 0.5427 0.088 Uiso 1 1 calc R
C17 C 0.3665(4) 1.1299(3) 0.7058(4) 0.0714(9) Uani 1 1 d .
H17A H 0.3756 1.2256 0.6748 0.086 Uiso 1 1 calc R
C18 C 0.3941(4) 1.0537(3) 0.8311(3) 0.0649(8) Uani 1 1 d .
H18A H 0.4235 1.0973 0.8845 0.078 Uiso 1 1 calc R
C19 C 0.3782(4) 0.9120(3) 0.8777(3) 0.0560(7) Uani 1 1 d .
H19A H 0.3939 0.8611 0.9629 0.067 Uiso 1 1 calc R
C20 C 0.1424(5) 0.0021(3) 1.3374(3) 0.0766(10) Uani 1 1 d .
H20A H 0.1209 -0.0838 1.4013 0.115 Uiso 1 1 calc R
H20B H 0.2634 -0.0003 1.3263 0.115 Uiso 1 1 calc R
H20C H 0.1000 0.0091 1.2586 0.115 Uiso 1 1 calc R
C21 C -0.2233(4) 0.4417(4) 1.4890(3) 0.0770(10) Uani 1 1 d .
H21A H -0.2782 0.3995 1.5698 0.116 Uiso 1 1 calc R
H21B H -0.3085 0.4923 1.4281 0.116 Uiso 1 1 calc R
H21C H -0.1591 0.5072 1.4971 0.116 Uiso 1 1 calc R

loop_
_atom_site_aniso_label
_atom_site_aniso_U_11
_atom_site_aniso_U_22
_atom_site_aniso_U_33
_atom_site_aniso_U_23
_atom_site_aniso_U_13
_atom_site_aniso_U_12
O1 0.0481(10) 0.0472(10) 0.0399(10) -0.0147(8) 0.0104(8) -0.0137(8)
C1 0.0361(13) 0.0538(15) 0.0364(13) -0.0141(12) 0.0019(10) -0.0121(11)
O2 0.0818(15) 0.0636(13) 0.0623(13) -0.0318(11) 0.0308(11) -0.0226(11)
C2 0.0423(14) 0.0523(16) 0.0417(14) -0.0124(12) 0.0035(11) -0.0113(12)
O3 0.0658(13) 0.0628(13) 0.0465(11) -0.0015(10) 0.0137(10) -0.0152(10)
C3 0.0431(15) 0.0612(18) 0.0351(13) -0.0062(13) 0.0026(11) -0.0116(13)
O4 0.0757(15) 0.0855(16) 0.0443(12) -0.0103(11) 0.0245(10) -0.0069(12)
C4 0.0463(16) 0.0744(19) 0.0312(13) -0.0096(13) 0.0062(11) -0.0121(14)
C5 0.0494(16) 0.0628(18) 0.0441(15) -0.0205(14) 0.0054(12) -0.0050(13)
C6 0.0398(14) 0.0562(16) 0.0377(13) -0.0155(12) 0.0019(11) -0.0086(12)
C7 0.0469(15) 0.0520(16) 0.0437(15) -0.0167(12) 0.0026(12) -0.0096(12)
C8 0.0386(14) 0.0505(15) 0.0387(13) -0.0150(11) 0.0016(11) -0.0097(11)
C9 0.0371(13) 0.0469(15) 0.0381(13) -0.0142(11) 0.0030(11) -0.0097(11)
C10 0.0427(14) 0.0472(15) 0.0402(13) -0.0135(11) -0.0020(11) -0.0125(11)
C11 0.0488(15) 0.0541(16) 0.0377(13) -0.0134(12) 0.0102(11) -0.0193(13)
C12 0.0481(15) 0.0549(16) 0.0392(14) -0.0178(12) 0.0118(12) -0.0179(13)
C13 0.070(2) 0.060(2) 0.071(2) -0.0237(16) 0.0213(17) -0.0049(16)
C14 0.0430(15) 0.0446(15) 0.0517(16) -0.0110(12) 0.0010(12) -0.0110(12)
C15 0.068(2) 0.0597(18) 0.0522(17) -0.0084(14) -0.0036(15) -0.0240(15)
C16 0.083(2) 0.062(2) 0.066(2) 0.0009(16) -0.0067(18) -0.0235(18)
C17 0.063(2) 0.0446(17) 0.099(3) -0.0130(17) -0.0012(19) -0.0122(15)
C18 0.0634(19) 0.0536(18) 0.082(2) -0.0278(16) -0.0072(17) -0.0086(15)
C19 0.0586(18) 0.0494(16) 0.0604(18) -0.0194(14) -0.0040(14) -0.0083(13)
C20 0.081(2) 0.059(2) 0.067(2) -0.0023(16) 0.0188(18) -0.0103(17)
C21 0.064(2) 0.113(3) 0.0489(17) -0.0304(18) 0.0198(15) -0.0117(19)

loop_
_atom_type_symbol
_atom_type_description
_atom_type_scat_dispersion_real
_atom_type_scat_dispersion_imag
_atom_type_scat_source
C C 0.0033 0.0016 'International Tables Vol C Tables 4.2.6.8 and 6.1.1.4'
H H 0.0000 0.0000 'International Tables Vol C Tables 4.2.6.8 and 6.1.1.4'
O O 0.0106 0.0060 'International Tables Vol C Tables 4.2.6.8 and 6.1.1.4'

loop_
_geom_angle_atom_site_label_1
_geom_angle_atom_site_label_2
_geom_angle_atom_site_label_3
_geom_angle
C9 O1 C12 119.11(19)
C2 C1 C6 122.1(2)
C2 C1 C9 131.5(2)
C6 C1 C9 106.3(2)
C3 C2 C1 118.1(3)
C3 C2 H2A 120.9
C1 C2 H2A 120.9
C3 O3 C20 117.1(2)
O3 C3 C2 124.7(3)
O3 C3 C4 114.8(2)
C2 C3 C4 120.5(2)
C4 O4 C21 118.8(2)
O4 C4 C5 124.7(3)
O4 C4 C3 114.7(2)
C5 C4 C3 120.6(2)
C4 C5 C6 118.7(3)
C4 C5 H5A 120.6
C6 C5 H5A 120.6
C1 C6 C5 119.8(2)
C1 C6 C7 108.9(2)
C5 C6 C7 131.2(2)
C13 C7 C8 129.9(3)
C13 C7 C6 124.8(3)
C8 C7 C6 105.1(2)
C9 C8 C10 118.2(2)
C9 C8 C7 106.4(2)
C10 C8 C7 135.3(2)
O1 C9 C8 125.2(2)
O1 C9 C1 121.7(2)
C8 C9 C1 113.1(2)
C11 C10 C8 116.9(2)
C11 C10 C14 118.4(2)
C8 C10 C14 124.6(2)
C10 C11 C12 124.2(2)
C10 C11 H11A 117.9
C12 C11 H11A 117.9
O2 C12 O1 115.7(2)
O2 C12 C11 128.0(2)
O1 C12 C11 116.3(2)
C7 C13 H13A 120.0
C7 C13 H13B 120.0
H13A C13 H13B 120.0
C15 C14 C19 119.2(3)
C15 C14 C10 120.0(2)
C19 C14 C10 120.6(2)
C14 C15 C16 120.1(3)
C14 C15 H15A 119.9
C16 C15 H15A 119.9
C17 C16 C15 120.6(3)
C17 C16 H16A 119.7
C15 C16 H16A 119.7
C16 C17 C18 120.1(3)
C16 C17 H17A 119.9
C18 C17 H17A 119.9
C17 C18 C19 119.9(3)
C17 C18 H18A 120.0
C19 C18 H18A 120.0
C18 C19 C14 120.0(3)
C18 C19 H19A 120.0
C14 C19 H19A 120.0
O3 C20 H20A 109.5
O3 C20 H20B 109.5
H20A C20 H20B 109.5
O3 C20 H20C 109.5
H20A C20 H20C 109.5
H20B C20 H20C 109.5
O4 C21 H21A 109.5
O4 C21 H21B 109.5
H21A C21 H21B 109.5
O4 C21 H21C 109.5
H21A C21 H21C 109.5
H21B C21 H21C 109.5

loop_
_geom_bond_atom_site_label_1
_geom_bond_atom_site_label_2
_geom_bond_distance
O1 C9 1.349(3)
O1 C12 1.399(3)
C1 C2 1.387(3)
C1 C6 1.389(4)
C1 C9 1.435(3)
O2 C12 1.204(3)
C2 C3 1.376(4)
C2 H2A 0.9300
O3 C3 1.361(3)
O3 C20 1.417(4)
C3 C4 1.413(4)
O4 C4 1.361(3)
O4 C21 1.423(4)
C4 C5 1.387(4)
C5 C6 1.390(4)
C5 H5A 0.9300
C6 C7 1.488(4)
C7 C13 1.321(4)
C7 C8 1.484(3)
C8 C9 1.356(3)
C8 C10 1.431(3)
C10 C11 1.362(3)
C10 C14 1.487(3)
C11 C12 1.428(4)
C11 H11A 0.9300
C13 H13A 0.9300
C13 H13B 0.9300
C14 C15 1.379(4)
C14 C19 1.387(4)
C15 C16 1.380(4)
C15 H15A 0.9300
C16 C17 1.357(5)
C16 H16A 0.9300
C17 C18 1.375(5)
C17 H17A 0.9300
C18 C19 1.383(4)
C18 H18A 0.9300
C19 H19A 0.9300
C20 H20A 0.9600
C20 H20B 0.9600
C20 H20C 0.9600
C21 H21A 0.9600
C21 H21B 0.9600
C21 H21C 0.9600

loop_
_geom_torsion_atom_site_label_1
_geom_torsion_atom_site_label_2
_geom_torsion_atom_site_label_3
_geom_torsion_atom_site_label_4
_geom_torsion
C6 C1 C2 C3 -0.7(4)
C9 C1 C2 C3 178.6(2)
C20 O3 C3 C2 -2.6(4)
C20 O3 C3 C4 176.1(3)
C1 C2 C3 O3 -179.9(2)
C1 C2 C3 C4 1.5(4)
C21 O4 C4 C5 8.0(4)
C21 O4 C4 C3 -174.2(3)
O3 C3 C4 O4 1.5(4)
C2 C3 C4 O4 -179.8(2)
O3 C3 C4 C5 179.4(2)
C2 C3 C4 C5 -1.9(4)
O4 C4 C5 C6 179.0(3)
C3 C4 C5 C6 1.3(4)
C2 C1 C6 C5 0.2(4)
C9 C1 C6 C5 -179.2(2)
C2 C1 C6 C7 178.9(2)
C9 C1 C6 C7 -0.5(3)
C4 C5 C6 C1 -0.5(4)
C4 C5 C6 C7 -178.9(3)
C1 C6 C7 C13 174.3(3)
C5 C6 C7 C13 -7.2(5)
C1 C6 C7 C8 -1.5(3)
C5 C6 C7 C8 177.0(3)
C13 C7 C8 C9 -172.5(3)
C6 C7 C8 C9 3.0(3)
C13 C7 C8 C10 5.9(5)
C6 C7 C8 C10 -178.6(3)
C12 O1 C9 C8 -0.9(4)
C12 O1 C9 C1 179.9(2)
C10 C8 C9 O1 -1.5(4)
C7 C8 C9 O1 177.2(2)
C10 C8 C9 C1 177.7(2)
C7 C8 C9 C1 -3.6(3)
C2 C1 C9 O1 2.6(4)
C6 C1 C9 O1 -178.1(2)
C2 C1 C9 C8 -176.7(3)
C6 C1 C9 C8 2.7(3)
C9 C8 C10 C11 2.3(3)
C7 C8 C10 C11 -175.9(3)
C9 C8 C10 C14 -174.0(2)
C7 C8 C10 C14 7.7(5)
C8 C10 C11 C12 -0.9(4)
C14 C10 C11 C12 175.7(2)
C9 O1 C12 O2 -178.6(2)
C9 O1 C12 C11 2.3(3)
C10 C11 C12 O2 179.7(3)
C10 C11 C12 O1 -1.4(4)
C11 C10 C14 C15 49.8(4)
C8 C10 C14 C15 -133.8(3)
C11 C10 C14 C19 -125.6(3)
C8 C10 C14 C19 50.7(4)
C19 C14 C15 C16 0.0(5)
C10 C14 C15 C16 -175.5(3)
C14 C15 C16 C17 0.8(5)
C15 C16 C17 C18 -0.3(5)
C16 C17 C18 C19 -0.9(5)
C17 C18 C19 C14 1.7(5)
C15 C14 C19 C18 -1.2(4)
C10 C14 C19 C18 174.3(3)
